data_1570564
loop_
_publ_author_name
'Dharmasivam, Mahendiran'
'Kaya, Busra'
'Wijesinghe, Tharushi P.'
'Richardson, Vera'
'Harmer, Jeffrey R.'
'Gonzalvez, Miguel A.'
'Lewis, William'
'Azad, Mahan Gholam'
'Bernhardt, Paul V.'
'Richardson, Des R.'

_publ_section_title
;
 Differential transmetallation of complexes of the anti-cancer
 thiosemicarbazone, Dp4e4mT: effects on anti-proliferative efficacy, redox
 activity, oxy-myoglobin and oxy-hemoglobin oxidation.
;
_journal_issue 3
_journal_name_full 'Chemical science'
_journal_page_first 974
_journal_page_last 990
_journal_paper_doi 10.1039/d3sc05723b
_journal_volume 15
_journal_year 2024
_chemical_formula_moiety 'C30 H32 N10 S2 Zn'
_chemical_formula_sum 'C30 H32 N10 S2 Zn'
_chemical_formula_weight 662.14
_space_group_crystal_system triclinic
_space_group_IT_number 2
_space_group_name_Hall '-P 1'
_space_group_name_H-M_alt 'P -1'
_atom_sites_solution_hydrogens geom
_atom_sites_solution_primary iterative
_audit_creation_date 2018-09-11
_audit_creation_method
;
Olex2 1.2
(compiled 2018.05.29 svn.r3508 for OlexSys, GUI svn.r5506)
;
_audit_update_record
;
2019-10-17 deposited with the CCDC.	2023-12-07 downloaded from the CCDC.
;
_cell_angle_alpha 109.844(9)
_cell_angle_beta 91.411(7)
_cell_angle_gamma 103.463(9)
_cell_formula_units_Z 2
_cell_length_a 10.7315(10)
_cell_length_b 10.8268(12)
_cell_length_c 14.7436(13)
_cell_measurement_reflns_used 5736
_cell_measurement_temperature 100(2)
_cell_measurement_theta_max 73.4040
_cell_measurement_theta_min 4.2060
_cell_volume 1556.9(3)
_computing_cell_refinement 'CrysAlisPro 1.171.39.46 (Rigaku OD, 2018)'
_computing_data_collection 'CrysAlisPro 1.171.39.46 (Rigaku OD, 2018)'
_computing_data_reduction 'CrysAlisPro 1.171.39.46 (Rigaku OD, 2018)'
_computing_molecular_graphics 'Olex2 (Dolomanov et al., 2009)'
_computing_publication_material 'Olex2 (Dolomanov et al., 2009)'
_computing_structure_refinement 'ShelXL (Sheldrick, 2015)'
_computing_structure_solution 'olex2.solve (Bourhis et al., 2015)'
_diffrn_ambient_environment N~2~
_diffrn_ambient_temperature 100(2)
_diffrn_detector 'CCD area detector'
_diffrn_detector_area_resol_mean 10.5861
_diffrn_detector_type 'Agilent Diffraction Atlas detector'
_diffrn_measured_fraction_theta_full 0.998
_diffrn_measured_fraction_theta_max 0.959
_diffrn_measurement_details
;
List of Runs (angles in degrees, time in seconds):

  # Type    Start    End  Width  t~exp~   \w     \q     \k     \f   Frames
#--------------------------------------------------------------------------
  1  \w    -86.00  32.00   2.00    2.00    --  -40.45  19.00 150.00   59
  2  \w    -24.00  32.00   2.00    2.00    --  -40.45  38.00-180.00   28
  3  \w    -50.00  36.00   2.00    2.00    --  -40.45  38.00  30.00   43
  4  \w     66.00  92.00   2.00    2.00    --   40.45-178.00 -30.00   13
  5  \w     58.00 126.00   2.00    2.00    --   40.45 178.00   0.00   34
  6  \w     82.00 128.00   2.00    2.00    --   40.45 178.00-180.00   23
  7  \w    100.00 128.00   2.00    2.00    --   40.45-178.00 -30.00   14
  8  \w     69.00  97.00   2.00    2.00    --  107.93 -45.00-150.00   14
  9  \w     77.00 177.00   2.00    2.00    --  107.93  30.00  90.00   50
 10  \w     52.00 122.00   2.00    2.00    --  107.93 -61.00   0.00   35
 11  \w     54.00 100.00   2.00    2.00    --  107.93-125.00-180.00   23
 12  \w     80.00 178.00   2.00    2.00    --  107.93  30.00   0.00   49
 13  \w     65.00  91.00   2.00    2.00    --  107.93 -30.00  30.00   13
 14  \w     35.00  75.00   2.00    2.00    --  107.93 -45.00 -30.00   20
 15  \w     30.00  80.00   2.00    2.00    --  107.93 -30.00  90.00   25
 16  \w     84.00 116.00   2.00    2.00    --  107.93-125.00  90.00   16
 17  \w     26.00 102.00   2.00    2.00    --  107.93 -95.00 -30.00   38
 18  \w     29.00 125.00   2.00    2.00    --  107.93 -77.00-180.00   48
 19  \w     30.00  88.00   2.00    2.00    --  107.93 -30.00-180.00   29
 20  \w     90.00 116.00   2.00    2.00    --  107.93-125.00-150.00   13
 21  \w     92.00 116.00   2.00    2.00    --  107.93-125.00 -60.00   12
 22  \w     56.00  82.00   2.00    2.00    --  107.93 -30.00 -90.00   13
;
_diffrn_measurement_device '\k-geometry diffractometer'
_diffrn_measurement_device_type 'SuperNova-Duo, Atlas'
_diffrn_measurement_method '\w scans'
_diffrn_orient_matrix_type 'CrysAlisPro convention (1999,Acta A55,543-557)'
_diffrn_orient_matrix_UB_11 -0.1129602000
_diffrn_orient_matrix_UB_12 -0.0574715000
_diffrn_orient_matrix_UB_13 0.0489172000
_diffrn_orient_matrix_UB_21 0.0200798000
_diffrn_orient_matrix_UB_22 -0.1434277000
_diffrn_orient_matrix_UB_23 -0.0475297000
_diffrn_orient_matrix_UB_31 0.0943901000
_diffrn_orient_matrix_UB_32 0.0249158000
_diffrn_orient_matrix_UB_33 0.0885936000
_diffrn_radiation_collimation 'focusing mirrors'
_diffrn_radiation_monochromator mirror
_diffrn_radiation_probe x-ray
_diffrn_radiation_type CuK\a
_diffrn_radiation_wavelength 1.54184
_diffrn_radiation_wavelength_determination fundamental
_diffrn_reflns_av_R_equivalents 0.0205
_diffrn_reflns_av_unetI/netI 0.0272
_diffrn_reflns_Laue_measured_fraction_full 0.998
_diffrn_reflns_Laue_measured_fraction_max 0.959
_diffrn_reflns_limit_h_max 13
_diffrn_reflns_limit_h_min -10
_diffrn_reflns_limit_k_max 13
_diffrn_reflns_limit_k_min -12
_diffrn_reflns_limit_l_max 18
_diffrn_reflns_limit_l_min -16
_diffrn_reflns_number 10830
_diffrn_reflns_point_group_measured_fraction_full 0.998
_diffrn_reflns_point_group_measured_fraction_max 0.959
_diffrn_reflns_theta_full 67.684
_diffrn_reflns_theta_max 74.230
_diffrn_reflns_theta_min 4.264
_diffrn_source 'microfocus sealed tube'
_diffrn_source_current 0.8
_diffrn_source_power 0.04
_diffrn_source_target Cu
_diffrn_source_type 'Agilent Diffraction microfocus tube'
_diffrn_source_voltage 50
_exptl_absorpt_coefficient_mu 2.656
_exptl_absorpt_correction_T_max 1.000
_exptl_absorpt_correction_T_min 0.196
_exptl_absorpt_correction_type gaussian
_exptl_absorpt_process_details
;
CrysAlisPro 1.171.39.46 (Rigaku Oxford Diffraction, 2018)
Numerical absorption correction based on gaussian integration over
			a multifaceted crystal model
Empirical absorption correction using spherical harmonics,
 implemented in SCALE3 ABSPACK scaling algorithm.
;
_exptl_crystal_colour 'clear orange'
_exptl_crystal_colour_lustre clear
_exptl_crystal_colour_primary orange
_exptl_crystal_density_diffrn 1.412
_exptl_crystal_description block
_exptl_crystal_F_000 688
_exptl_crystal_recrystallization_method 'crystallised from a solution in methanol'
_exptl_crystal_size_max 0.511
_exptl_crystal_size_mid 0.385
_exptl_crystal_size_min 0.171
_refine_diff_density_max 0.720
_refine_diff_density_min -0.493
_refine_diff_density_rms 0.059
_refine_ls_extinction_method none
_refine_ls_goodness_of_fit_ref 1.054
_refine_ls_hydrogen_treatment constr
_refine_ls_matrix_type full
_refine_ls_number_parameters 450
_refine_ls_number_reflns 6092
_refine_ls_number_restraints 249
_refine_ls_restrained_S_all 1.044
_refine_ls_R_factor_all 0.0408
_refine_ls_R_factor_gt 0.0362
_refine_ls_shift/su_max 0.001
_refine_ls_shift/su_mean 0.000
_refine_ls_structure_factor_coef Fsqd
_refine_ls_weighting_details 'w=1/[\s^2^(Fo^2^)+(0.0444P)^2^+1.2470P] where P=(Fo^2^+2Fc^2^)/3'
_refine_ls_weighting_scheme calc
_refine_ls_wR_factor_gt 0.0938
_refine_ls_wR_factor_ref 0.0969
_reflns_Friedel_coverage 0.000
_reflns_number_gt 5433
_reflns_number_total 6092
_reflns_threshold_expression 'I > 2\s(I)'
_cod_data_source_file d3sc05723b2.cif
_cod_data_source_block drr18_s1671
_cod_depositor_comments 'Adding full bibliography for 1570562--1570567.cif.'
_cod_database_code 1570564
_sydney_internal_submission_code drr18_s1671
_sydney_internal_submission_date 2018-09-03
_sydney_internal_submission_number s1671
_sydney_internal_client_code dm1
_sydney_internal_client_email mahendiran.dharmasivam@sydney.edu.au
_sydney_internal_client_name 'Mahendiran Dharmasivam'
_sydney_internal_supervisor_code drr
_sydney_internal_supervisor_name 'Des Richardson'
_sydney_internal_collection_date 2018-09-10
_sydney_internal_collection_user wlew0588
_sydney_internal_process_date 2018-09-10
_sydney_internal_process_user wlew0588
_sydney_internal_solution_date 2018-09-10
_sydney_internal_solution_user wlew0588
_sydney_internal_refine_date 2018-09-10
_sydney_internal_refine_user wlew0588
_sydney_internal_check_and_archive_date 2018-09-11
_sydney_internal_check_user wlew0588
_shelx_shelxl_version_number 2018/3
_chemical_oxdiff_formula C30H34N10S2Zn
_chemical_oxdiff_usercomment drr18_s1671
_shelx_space_group_comment
;
The symmetry employed for this shelxl refinement is uniquely defined
by the following loop, which should always be used as a source of
symmetry information in preference to the above space-group names.
They are only intended as comments.
;
_shelx_estimated_absorpt_t_max 0.659
_shelx_estimated_absorpt_t_min 0.344
_reflns_odcompleteness_completeness 99.87
_reflns_odcompleteness_iscentric 1
_reflns_odcompleteness_theta 67.13
_olex2_refinement_description
;
1. Fixed Uiso
 At 1.2 times of:
  All C(H) groups, All C(H,H) groups, All C(H,H,H,H) groups
 At 1.5 times of:
  All C(H,H,H) groups
2. Restrained distances
 C16-C15 \\sim C35A-C34 \\sim C35-C34
 with sigma of 0.02
3. Uiso/Uaniso restraints and constraints
N22 \\sim N22A \\sim C27 \\sim C28 \\sim C28A \\sim C29 \\sim C29A \\sim C30
\\sim C30A \\sim C31 \\sim C31A \\sim C34 \\sim C35 \\sim C35A: within 2A with
sigma of 0.01 and sigma for terminal atoms of 0.02
4. Rigid body (RIGU) restrains
 N22, N22A, C27, C28, C28A, C29, C29A, C30, C30A, C31, C31A, C34, C35, C35A
 with sigma for 1-2 distances of 0.004 and sigma for 1-3 distances of 0.004
5. Others
 Sof(N22A)=Sof(C28A)=Sof(H28A)=Sof(C29A)=Sof(H29A)=Sof(C31A)=Sof(H31A)=1-FVAR(1)
 Sof(N22)=Sof(C28)=Sof(H28)=Sof(C29)=Sof(H29)=Sof(C31)=Sof(H31)=FVAR(1)
 Sof(C30A)=Sof(H30A)=1-FVAR(2)
 Sof(C30)=Sof(H30)=FVAR(2)
 Sof(H34C)=Sof(H34D)=Sof(C35A)=Sof(H35D)=Sof(H35E)=Sof(H35F)=1-FVAR(3)
 Sof(H34A)=Sof(H34B)=Sof(C35)=Sof(H35A)=Sof(H35B)=Sof(H35C)=FVAR(3)
6.a Secondary CH2 refined with riding coordinates:
 C15(H15A,H15B), C34(H34A,H34B), C34(H34C,H34D)
6.b Aromatic/amide H refined with riding coordinates:
 C1(H1), C2(H2), C3(H3), C4(H4), C8(H8), C9(H9), C10(H10), C11(H11), C21(H21),
 C22(H22), C23(H23), C24(H24), C28(H28), C28A(H28A), C29(H29), C29A(H29A),
 C30(H30), C30A(H30A), C31(H31), C31A(H31A)
6.c Idealised Me refined as rotating group:
 C14(H14A,H14B,H14C), C16(H16A,H16B,H16C), C35(H35A,H35B,H35C), C35A(H35D,H35E,
 H35F), C36(H36A,H36B,H36C)
;
_olex2_date_sample_data_collection 2018-09-10
_olex2_date_sample_submission 2018-09-03
_olex2_exptl_crystal_mounting_method 'in paratone on a loop'
_olex2_submission_original_sample_id drr180903a
_olex2_submission_special_instructions 'No special instructions were received'
_oxdiff_exptl_absorpt_empirical_details
;
Empirical correction (ABSPACK) includes:
- Absorption correction using spherical harmonics
- Frame scaling
;
_oxdiff_exptl_absorpt_empirical_full_max 1.277
_oxdiff_exptl_absorpt_empirical_full_min 0.786

loop_
_space_group_symop_operation_xyz
'x, y, z'
'-x, -y, -z'

loop_
_atom_site_label
_atom_site_type_symbol
_atom_site_fract_x
_atom_site_fract_y
_atom_site_fract_z
_atom_site_U_iso_or_equiv
_atom_site_adp_type
_atom_site_occupancy
_atom_site_site_symmetry_order
_atom_site_calc_flag
_atom_site_refinement_flags_posn
_atom_site_refinement_flags_adp
_atom_site_refinement_flags_occupancy
_atom_site_disorder_assembly
_atom_site_disorder_group
Zn1 Zn 0.26798(3) 0.91159(3) 0.21748(2) 0.02180(9) Uani 1 1 d . . . . .
S1 S 0.32499(5) 1.15806(6) 0.25832(4) 0.02635(13) Uani 1 1 d . . . . .
S21 S 0.46098(5) 0.88098(6) 0.28445(4) 0.02907(13) Uani 1 1 d . . . . .
N1 N 0.20721(17) 0.69644(18) 0.11494(13) 0.0225(4) Uani 1 1 d . . . . .
N2 N 0.10761(18) 0.7501(2) -0.14680(13) 0.0277(4) Uani 1 1 d . . . . .
N3 N 0.28460(16) 0.92304(17) 0.07622(12) 0.0196(3) Uani 1 1 d . . . . .
N4 N 0.31873(16) 1.04204(17) 0.05978(12) 0.0204(3) Uani 1 1 d . . . . .
N5 N 0.39219(18) 1.27152(18) 0.12611(13) 0.0261(4) Uani 1 1 d . . . . .
N21 N 0.05927(16) 0.90035(18) 0.20485(13) 0.0225(4) Uani 1 1 d . . . . .
N22 N -0.0743(4) 0.6413(4) 0.3644(3) 0.0374(10) Uani 0.567(4) 1 d . U P A 1
N22A N -0.0438(6) 0.8405(6) 0.4797(4) 0.0308(12) Uani 0.433(4) 1 d . U P A 2
N23 N 0.19478(17) 0.84524(19) 0.33168(12) 0.0238(4) Uani 1 1 d . . . . .
N24 N 0.26852(17) 0.8153(2) 0.39300(13) 0.0266(4) Uani 1 1 d . . . . .
N25 N 0.47263(19) 0.8219(2) 0.44459(14) 0.0327(4) Uani 1 1 d . . . . .
C1 C 0.1763(2) 0.5838(2) 0.13713(17) 0.0266(5) Uani 1 1 d . . . . .
H1 H 0.177545 0.593242 0.203630 0.032 Uiso 1 1 calc R . . . .
C2 C 0.1426(2) 0.4542(2) 0.06789(17) 0.0288(5) Uani 1 1 d . . . . .
H2 H 0.120408 0.376521 0.086231 0.035 Uiso 1 1 calc R . . . .
C3 C 0.1422(2) 0.4410(2) -0.02897(17) 0.0280(5) Uani 1 1 d . . . . .
H3 H 0.119879 0.353438 -0.078313 0.034 Uiso 1 1 calc R . . . .
C4 C 0.1745(2) 0.5564(2) -0.05323(16) 0.0255(4) Uani 1 1 d . . . . .
H4 H 0.174962 0.548949 -0.119298 0.031 Uiso 1 1 calc R . . . .
C5 C 0.20641(19) 0.6833(2) 0.02044(15) 0.0209(4) Uani 1 1 d . . . . .
C6 C 0.24250(19) 0.8116(2) 0.00157(14) 0.0194(4) Uani 1 1 d . . . . .
C7 C 0.2278(2) 0.8067(2) -0.10072(15) 0.0213(4) Uani 1 1 d . . . . .
C8 C 0.3324(2) 0.8539(2) -0.14408(15) 0.0235(4) Uani 1 1 d . . . . .
H8 H 0.415472 0.894982 -0.108442 0.028 Uiso 1 1 calc R . . . .
C9 C 0.3127(2) 0.8398(2) -0.24091(16) 0.0274(5) Uani 1 1 d . . . . .
H9 H 0.382654 0.869483 -0.273178 0.033 Uiso 1 1 calc R . . . .
C10 C 0.1901(2) 0.7819(2) -0.28958(16) 0.0310(5) Uani 1 1 d . . . . .
H10 H 0.174000 0.770855 -0.355880 0.037 Uiso 1 1 calc R . . . .
C11 C 0.0912(2) 0.7403(3) -0.23964(17) 0.0334(5) Uani 1 1 d . . . . .
H11 H 0.006603 0.702522 -0.273113 0.040 Uiso 1 1 calc R . . . .
C12 C 0.34557(19) 1.1534(2) 0.14125(15) 0.0218(4) Uani 1 1 d . . . . .
C14 C 0.4290(2) 1.2733(2) 0.03184(17) 0.0308(5) Uani 1 1 d . . . . .
H14A H 0.360876 1.293620 -0.001875 0.046 Uiso 1 1 calc GR . . . .
H14B H 0.441008 1.184327 -0.007071 0.046 Uiso 1 1 calc GR . . . .
H14C H 0.509702 1.343199 0.041151 0.046 Uiso 1 1 calc GR . . . .
C15 C 0.4153(2) 1.4050(2) 0.20350(18) 0.0332(5) Uani 1 1 d D . . . .
H15A H 0.356435 1.398040 0.253214 0.040 Uiso 1 1 calc R . . . .
H15B H 0.394513 1.470299 0.175908 0.040 Uiso 1 1 calc R . . . .
C16 C 0.5528(3) 1.4594(3) 0.2518(2) 0.0463(7) Uani 1 1 d D . . . .
H16A H 0.611941 1.463441 0.202712 0.069 Uiso 1 1 calc GR . . . .
H16B H 0.571829 1.399184 0.284080 0.069 Uiso 1 1 calc GR . . . .
H16C H 0.563565 1.550668 0.299910 0.069 Uiso 1 1 calc GR . . . .
C21 C -0.0055(2) 0.9317(2) 0.14053(16) 0.0256(4) Uani 1 1 d . . . . .
H21 H 0.041179 0.965941 0.096526 0.031 Uiso 1 1 calc R . . . .
C22 C -0.1379(2) 0.9164(2) 0.13528(17) 0.0292(5) Uani 1 1 d . . . . .
H22 H -0.181217 0.938413 0.088193 0.035 Uiso 1 1 calc R . . . .
C23 C -0.2049(2) 0.8684(3) 0.20044(17) 0.0313(5) Uani 1 1 d . . . . .
H23 H -0.295510 0.857065 0.198888 0.038 Uiso 1 1 calc R . . . .
C24 C -0.1391(2) 0.8368(2) 0.26793(16) 0.0292(5) Uani 1 1 d . . . . .
H24 H -0.183972 0.804246 0.313396 0.035 Uiso 1 1 calc R . . . .
C25 C -0.0059(2) 0.8534(2) 0.26848(15) 0.0234(4) Uani 1 1 d . . . . .
C26 C 0.0715(2) 0.8216(2) 0.33730(15) 0.0234(4) Uani 1 1 d . . . . .
C27 C 0.0058(2) 0.7635(2) 0.40736(16) 0.0255(4) Uani 1 1 d . U . . .
C28 C 0.0125(6) 0.8454(5) 0.5022(4) 0.0266(10) Uani 0.567(4) 1 d . U P A 1
H28 H 0.066302 0.935419 0.526388 0.032 Uiso 0.567(4) 1 calc R . P A 1
C28A C 0.0064(6) 0.6286(6) 0.4048(5) 0.0387(13) Uani 0.433(4) 1 d . U P A 2
H28A H 0.050366 0.574552 0.358673 0.046 Uiso 0.433(4) 1 calc R . P A 2
C29 C -0.0627(6) 0.7914(7) 0.5613(5) 0.0294(12) Uani 0.567(4) 1 d . U P A 1
H29 H -0.058041 0.842248 0.628520 0.035 Uiso 0.567(4) 1 calc R . P A 1
C29A C -0.0583(7) 0.5800(7) 0.4708(5) 0.0443(14) Uani 0.433(4) 1 d . U P A 2
H29A H -0.063177 0.489897 0.467810 0.053 Uiso 0.433(4) 1 calc R . P A 2
C30 C -0.1441(18) 0.6635(12) 0.5218(13) 0.0309(19) Uani 0.52(6) 1 d . U P A 1
H30 H -0.198854 0.625464 0.560457 0.037 Uiso 0.52(6) 1 calc R . P A 1
C30A C -0.115(2) 0.6618(15) 0.5404(13) 0.037(2) Uani 0.48(6) 1 d . U P A 2
H30A H -0.161126 0.628845 0.585268 0.044 Uiso 0.48(6) 1 calc R . P A 2
C31 C -0.1442(5) 0.5913(5) 0.4241(3) 0.0430(12) Uani 0.567(4) 1 d . U P A 1
H31 H -0.196918 0.500899 0.397919 0.052 Uiso 0.567(4) 1 calc R . P A 1
C31A C -0.1050(7) 0.7912(10) 0.5440(6) 0.0303(16) Uani 0.433(4) 1 d . U P A 2
H31A H -0.142114 0.848858 0.593572 0.036 Uiso 0.433(4) 1 calc R . P A 2
C32 C 0.3943(2) 0.8379(2) 0.37830(16) 0.0260(5) Uani 1 1 d . . . . .
C34 C 0.4208(2) 0.7754(3) 0.52135(17) 0.0380(6) Uani 1 1 d D U . . .
H34A H 0.349916 0.817759 0.545433 0.046 Uiso 0.58(3) 1 calc R . P B 1
H34B H 0.489289 0.805304 0.576139 0.046 Uiso 0.58(3) 1 calc R . P B 1
H34C H 0.331325 0.784302 0.527202 0.046 Uiso 0.42(3) 1 calc R . P B 2
H34D H 0.473462 0.832131 0.584129 0.046 Uiso 0.42(3) 1 calc R . P B 2
C35 C 0.3722(14) 0.6277(8) 0.4878(9) 0.052(2) Uani 0.58(3) 1 d D U P B 1
H35A H 0.300735 0.598147 0.436255 0.078 Uiso 0.58(3) 1 calc GR . P B 1
H35B H 0.341816 0.600609 0.542062 0.078 Uiso 0.58(3) 1 calc GR . P B 1
H35C H 0.441601 0.585259 0.462548 0.078 Uiso 0.58(3) 1 calc GR . P B 1
C35A C 0.422(2) 0.6267(10) 0.4974(13) 0.057(3) Uani 0.42(3) 1 d D U P B 2
H35D H 0.368040 0.570555 0.436193 0.085 Uiso 0.42(3) 1 calc GR . P B 2
H35E H 0.389309 0.596116 0.549581 0.085 Uiso 0.42(3) 1 calc GR . P B 2
H35F H 0.511047 0.618239 0.490977 0.085 Uiso 0.42(3) 1 calc GR . P B 2
C36 C 0.6116(2) 0.8428(3) 0.44109(19) 0.0368(6) Uani 1 1 d . . . . .
H36A H 0.628537 0.767681 0.387333 0.055 Uiso 1 1 calc GR . . . .
H36B H 0.652342 0.845944 0.502348 0.055 Uiso 1 1 calc GR . . . .
H36C H 0.647199 0.928634 0.431239 0.055 Uiso 1 1 calc GR . . . .

loop_
_atom_site_aniso_label
_atom_site_aniso_U_11
_atom_site_aniso_U_22
_atom_site_aniso_U_33
_atom_site_aniso_U_23
_atom_site_aniso_U_13
_atom_site_aniso_U_12
Zn1 0.01796(15) 0.02948(17) 0.01840(15) 0.00880(11) 0.00279(10) 0.00640(11)
S1 0.0266(3) 0.0276(3) 0.0199(2) 0.0038(2) 0.0029(2) 0.0047(2)
S21 0.0178(2) 0.0453(3) 0.0306(3) 0.0205(3) 0.0062(2) 0.0096(2)
N1 0.0206(8) 0.0262(9) 0.0241(9) 0.0107(7) 0.0050(7) 0.0090(7)
N2 0.0240(9) 0.0326(10) 0.0237(9) 0.0114(8) 0.0007(7) 0.0001(8)
N3 0.0161(8) 0.0229(9) 0.0199(8) 0.0072(7) 0.0033(6) 0.0056(7)
N4 0.0195(8) 0.0212(9) 0.0210(8) 0.0092(7) 0.0011(7) 0.0035(7)
N5 0.0249(9) 0.0223(9) 0.0279(10) 0.0060(8) 0.0004(7) 0.0045(7)
N21 0.0183(8) 0.0235(9) 0.0238(9) 0.0047(7) 0.0011(7) 0.0072(7)
N22 0.041(2) 0.0329(18) 0.0282(18) 0.0059(14) 0.0102(15) -0.0026(15)
N22A 0.030(3) 0.033(2) 0.025(3) 0.0060(19) 0.011(2) 0.008(2)
N23 0.0184(8) 0.0343(10) 0.0175(8) 0.0073(7) 0.0028(7) 0.0074(7)
N24 0.0207(9) 0.0425(11) 0.0192(9) 0.0128(8) 0.0023(7) 0.0103(8)
N25 0.0240(10) 0.0496(13) 0.0279(10) 0.0151(9) 0.0033(8) 0.0139(9)
C1 0.0258(11) 0.0329(12) 0.0292(11) 0.0176(10) 0.0077(9) 0.0122(9)
C2 0.0255(11) 0.0270(11) 0.0398(13) 0.0176(10) 0.0073(9) 0.0091(9)
C3 0.0260(11) 0.0234(11) 0.0348(12) 0.0085(9) 0.0054(9) 0.0090(9)
C4 0.0253(11) 0.0275(11) 0.0259(11) 0.0092(9) 0.0063(9) 0.0108(9)
C5 0.0164(9) 0.0260(11) 0.0223(10) 0.0096(8) 0.0048(8) 0.0071(8)
C6 0.0162(9) 0.0240(10) 0.0197(10) 0.0085(8) 0.0044(7) 0.0069(8)
C7 0.0218(10) 0.0203(10) 0.0203(10) 0.0059(8) 0.0027(8) 0.0047(8)
C8 0.0214(10) 0.0233(10) 0.0244(10) 0.0062(8) 0.0046(8) 0.0066(8)
C9 0.0295(11) 0.0302(12) 0.0248(11) 0.0111(9) 0.0114(9) 0.0089(9)
C10 0.0376(13) 0.0325(12) 0.0191(10) 0.0075(9) 0.0026(9) 0.0047(10)
C11 0.0307(12) 0.0385(13) 0.0242(11) 0.0105(10) -0.0042(9) -0.0022(10)
C12 0.0150(9) 0.0246(10) 0.0245(10) 0.0071(8) -0.0001(8) 0.0049(8)
C14 0.0305(12) 0.0317(12) 0.0311(12) 0.0153(10) 0.0004(9) 0.0035(10)
C15 0.0352(13) 0.0220(11) 0.0375(13) 0.0049(10) 0.0016(10) 0.0071(10)
C16 0.0411(15) 0.0362(15) 0.0455(16) -0.0011(12) -0.0048(12) 0.0042(12)
C21 0.0241(11) 0.0243(11) 0.0283(11) 0.0081(9) 0.0016(9) 0.0084(9)
C22 0.0244(11) 0.0290(12) 0.0342(12) 0.0078(10) -0.0011(9) 0.0123(9)
C23 0.0189(10) 0.0383(13) 0.0334(12) 0.0054(10) 0.0029(9) 0.0122(9)
C24 0.0210(11) 0.0388(13) 0.0253(11) 0.0063(10) 0.0060(9) 0.0103(9)
C25 0.0204(10) 0.0254(11) 0.0207(10) 0.0014(8) 0.0032(8) 0.0088(8)
C26 0.0194(10) 0.0284(11) 0.0195(10) 0.0045(8) 0.0043(8) 0.0065(8)
C27 0.0186(10) 0.0315(11) 0.0239(10) 0.0062(9) 0.0047(8) 0.0067(8)
C28 0.028(2) 0.0288(19) 0.021(2) 0.0090(16) 0.0022(18) 0.003(2)
C28A 0.041(3) 0.033(2) 0.045(3) 0.013(2) 0.019(2) 0.015(2)
C29 0.029(3) 0.037(2) 0.022(2) 0.0104(18) 0.006(2) 0.010(2)
C29A 0.048(3) 0.035(3) 0.051(3) 0.018(2) 0.013(2) 0.007(2)
C30 0.027(4) 0.039(2) 0.032(3) 0.018(2) 0.010(3) 0.008(3)
C30A 0.033(4) 0.046(3) 0.030(4) 0.017(3) 0.005(3) 0.003(3)
C31 0.043(2) 0.038(2) 0.035(2) 0.0094(18) 0.0084(18) -0.0098(19)
C31A 0.023(3) 0.044(3) 0.022(3) 0.007(2) 0.008(3) 0.009(3)
C32 0.0227(10) 0.0351(12) 0.0220(10) 0.0109(9) 0.0019(8) 0.0096(9)
C34 0.0365(13) 0.0633(17) 0.0225(11) 0.0205(11) 0.0048(10) 0.0204(12)
C35 0.058(6) 0.060(3) 0.040(4) 0.021(3) 0.010(4) 0.014(4)
C35A 0.067(8) 0.056(4) 0.038(5) 0.024(4) 0.009(6) -0.013(5)
C36 0.0248(12) 0.0505(16) 0.0407(14) 0.0189(12) 0.0034(10) 0.0165(11)

loop_
_atom_type_symbol
_atom_type_description
_atom_type_scat_dispersion_real
_atom_type_scat_dispersion_imag
_atom_type_scat_source
C C 0.0181 0.0091 'International Tables Vol C Tables 4.2.6.8 and 6.1.1.4'
H H 0.0000 0.0000 'International Tables Vol C Tables 4.2.6.8 and 6.1.1.4'
N N 0.0311 0.0180 'International Tables Vol C Tables 4.2.6.8 and 6.1.1.4'
S S 0.3331 0.5567 'International Tables Vol C Tables 4.2.6.8 and 6.1.1.4'
Zn Zn -1.5491 0.6778 'International Tables Vol C Tables 4.2.6.8 and 6.1.1.4'

loop_
_exptl_crystal_face_index_h
_exptl_crystal_face_index_k
_exptl_crystal_face_index_l
_exptl_crystal_face_perp_dist
-5 1 6 0.1574
0 0 1 0.2015
5 -1 -4 0.1677
5 -1 -1 0.1430
5 -1 1 0.1904
-1 1 -5 0.1774
-5 2 -5 0.2488
0 1 0 0.0521
0 -1 0 0.1189
-1 -5 -3 0.1155
0 -3 5 0.2305
-4 -5 5 0.1967
5 3 0 0.1259
4 -1 5 0.2466
3 -5 -2 0.0639
1 -4 -5 0.1108
-3 5 2 0.1231
-1 3 5 0.1437

loop_
_geom_angle_atom_site_label_1
_geom_angle_atom_site_label_2
_geom_angle_atom_site_label_3
_geom_angle
_geom_angle_site_symmetry_1
_geom_angle_site_symmetry_3
_geom_angle_publ_flag
S21 Zn1 S1 101.08(2) . . ?
N1 Zn1 S1 153.92(5) . . ?
N1 Zn1 S21 93.14(5) . . ?
N3 Zn1 S1 79.56(5) . . ?
N3 Zn1 S21 112.21(5) . . ?
N3 Zn1 N1 74.83(7) . . ?
N3 Zn1 N21 91.80(6) . . ?
N3 Zn1 N23 160.22(7) . . ?
N21 Zn1 S1 91.78(5) . . ?
N21 Zn1 S21 154.33(5) . . ?
N21 Zn1 N1 84.24(6) . . ?
N23 Zn1 S1 114.63(5) . . ?
N23 Zn1 S21 79.71(5) . . ?
N23 Zn1 N1 89.22(7) . . ?
N23 Zn1 N21 74.73(7) . . ?
C12 S1 Zn1 95.79(7) . . ?
C32 S21 Zn1 96.45(7) . . ?
C1 N1 Zn1 127.56(15) . . ?
C1 N1 C5 118.59(19) . . ?
C5 N1 Zn1 113.82(14) . . ?
C11 N2 C7 116.70(19) . . ?
N4 N3 Zn1 123.55(13) . . ?
C6 N3 Zn1 117.90(14) . . ?
C6 N3 N4 117.82(17) . . ?
C12 N4 N3 113.92(17) . . ?
C12 N5 C14 121.62(18) . . ?
C12 N5 C15 122.79(19) . . ?
C14 N5 C15 115.52(19) . . ?
C21 N21 Zn1 126.81(15) . . ?
C21 N21 C25 118.96(18) . . ?
C25 N21 Zn1 114.21(13) . . ?
C27 N22 C31 114.8(3) . . ?
C27 N22A C31A 121.4(6) . . ?
N24 N23 Zn1 123.41(13) . . ?
C26 N23 Zn1 118.27(14) . . ?
C26 N23 N24 118.06(18) . . ?
C32 N24 N23 113.37(17) . . ?
C32 N25 C34 121.23(19) . . ?
C32 N25 C36 122.7(2) . . ?
C34 N25 C36 116.01(19) . . ?
N1 C1 H1 118.4 . . ?
N1 C1 C2 123.2(2) . . ?
C2 C1 H1 118.4 . . ?
C1 C2 H2 120.9 . . ?
C1 C2 C3 118.2(2) . . ?
C3 C2 H2 120.9 . . ?
C2 C3 H3 120.3 . . ?
C4 C3 C2 119.4(2) . . ?
C4 C3 H3 120.3 . . ?
C3 C4 H4 120.4 . . ?
C3 C4 C5 119.1(2) . . ?
C5 C4 H4 120.4 . . ?
N1 C5 C4 121.52(19) . . ?
N1 C5 C6 115.56(18) . . ?
C4 C5 C6 122.92(19) . . ?
N3 C6 C5 117.22(18) . . ?
N3 C6 C7 124.01(18) . . ?
C5 C6 C7 118.76(18) . . ?
N2 C7 C6 114.90(18) . . ?
N2 C7 C8 123.56(19) . . ?
C8 C7 C6 121.51(19) . . ?
C7 C8 H8 120.8 . . ?
C7 C8 C9 118.3(2) . . ?
C9 C8 H8 120.8 . . ?
C8 C9 H9 120.5 . . ?
C10 C9 C8 119.0(2) . . ?
C10 C9 H9 120.5 . . ?
C9 C10 H10 120.8 . . ?
C9 C10 C11 118.5(2) . . ?
C11 C10 H10 120.8 . . ?
N2 C11 C10 123.9(2) . . ?
N2 C11 H11 118.1 . . ?
C10 C11 H11 118.1 . . ?
N4 C12 S1 126.76(16) . . ?
N4 C12 N5 114.18(19) . . ?
N5 C12 S1 119.05(16) . . ?
N5 C14 H14A 109.5 . . ?
N5 C14 H14B 109.5 . . ?
N5 C14 H14C 109.5 . . ?
H14A C14 H14B 109.5 . . ?
H14A C14 H14C 109.5 . . ?
H14B C14 H14C 109.5 . . ?
N5 C15 H15A 108.9 . . ?
N5 C15 H15B 108.9 . . ?
N5 C15 C16 113.3(2) . . ?
H15A C15 H15B 107.7 . . ?
C16 C15 H15A 108.9 . . ?
C16 C15 H15B 108.9 . . ?
C15 C16 H16A 109.5 . . ?
C15 C16 H16B 109.5 . . ?
C15 C16 H16C 109.5 . . ?
H16A C16 H16B 109.5 . . ?
H16A C16 H16C 109.5 . . ?
H16B C16 H16C 109.5 . . ?
N21 C21 H21 118.5 . . ?
N21 C21 C22 123.0(2) . . ?
C22 C21 H21 118.5 . . ?
C21 C22 H22 120.9 . . ?
C23 C22 C21 118.2(2) . . ?
C23 C22 H22 120.9 . . ?
C22 C23 H23 120.2 . . ?
C22 C23 C24 119.5(2) . . ?
C24 C23 H23 120.2 . . ?
C23 C24 H24 120.4 . . ?
C23 C24 C25 119.2(2) . . ?
C25 C24 H24 120.4 . . ?
N21 C25 C24 121.1(2) . . ?
N21 C25 C26 116.03(18) . . ?
C24 C25 C26 122.9(2) . . ?
N23 C26 C25 116.55(19) . . ?
N23 C26 C27 124.06(19) . . ?
C25 C26 C27 119.39(18) . . ?
N22 C27 C26 113.1(2) . . ?
N22 C27 C28 126.1(3) . . ?
N22A C27 C26 119.7(3) . . ?
N22A C27 C28A 118.1(4) . . ?
C28 C27 C26 119.4(3) . . ?
C28A C27 C26 121.8(3) . . ?
C27 C28 H28 121.5 . . ?
C27 C28 C29 117.0(5) . . ?
C29 C28 H28 121.5 . . ?
C27 C28A H28A 120.6 . . ?
C29A C28A C27 118.9(5) . . ?
C29A C28A H28A 120.6 . . ?
C28 C29 H29 120.3 . . ?
C30 C29 C28 119.3(8) . . ?
C30 C29 H29 120.3 . . ?
C28A C29A H29A 120.0 . . ?
C30A C29A C28A 119.9(9) . . ?
C30A C29A H29A 120.0 . . ?
C29 C30 H30 120.9 . . ?
C29 C30 C31 118.2(9) . . ?
C31 C30 H30 120.9 . . ?
C29A C30A H30A 120.6 . . ?
C31A C30A C29A 118.8(12) . . ?
C31A C30A H30A 120.6 . . ?
N22 C31 C30 124.0(6) . . ?
N22 C31 H31 118.0 . . ?
C30 C31 H31 118.0 . . ?
N22A C31A C30A 122.3(10) . . ?
N22A C31A H31A 118.8 . . ?
C30A C31A H31A 118.8 . . ?
N24 C32 S21 126.65(16) . . ?
N24 C32 N25 114.74(19) . . ?
N25 C32 S21 118.60(17) . . ?
N25 C34 H34A 109.2 . . ?
N25 C34 H34B 109.2 . . ?
N25 C34 H34C 109.8 . . ?
N25 C34 H34D 109.8 . . ?
N25 C34 C35 112.2(5) . . ?
N25 C34 C35A 109.5(6) . . ?
H34A C34 H34B 107.9 . . ?
H34C C34 H34D 108.2 . . ?
C35 C34 H34A 109.2 . . ?
C35 C34 H34B 109.2 . . ?
C35A C34 H34C 109.8 . . ?
C35A C34 H34D 109.8 . . ?
C34 C35 H35A 109.5 . . ?
C34 C35 H35B 109.5 . . ?
C34 C35 H35C 109.5 . . ?
H35A C35 H35B 109.5 . . ?
H35A C35 H35C 109.5 . . ?
H35B C35 H35C 109.5 . . ?
C34 C35A H35D 109.5 . . ?
C34 C35A H35E 109.5 . . ?
C34 C35A H35F 109.5 . . ?
H35D C35A H35E 109.5 . . ?
H35D C35A H35F 109.5 . . ?
H35E C35A H35F 109.5 . . ?
N25 C36 H36A 109.5 . . ?
N25 C36 H36B 109.5 . . ?
N25 C36 H36C 109.5 . . ?
H36A C36 H36B 109.5 . . ?
H36A C36 H36C 109.5 . . ?
H36B C36 H36C 109.5 . . ?

loop_
_geom_bond_atom_site_label_1
_geom_bond_atom_site_label_2
_geom_bond_distance
_geom_bond_site_symmetry_2
_geom_bond_publ_flag
Zn1 S1 2.4472(7) . ?
Zn1 S21 2.4115(6) . ?
Zn1 N1 2.2339(19) . ?
Zn1 N3 2.1374(17) . ?
Zn1 N21 2.2143(17) . ?
Zn1 N23 2.1428(18) . ?
S1 C12 1.731(2) . ?
S21 C32 1.725(2) . ?
N1 C1 1.339(3) . ?
N1 C5 1.351(3) . ?
N2 C7 1.344(3) . ?
N2 C11 1.340(3) . ?
N3 N4 1.360(2) . ?
N3 C6 1.300(3) . ?
N4 C12 1.348(3) . ?
N5 C12 1.355(3) . ?
N5 C14 1.459(3) . ?
N5 C15 1.467(3) . ?
N21 C21 1.339(3) . ?
N21 C25 1.348(3) . ?
N22 C27 1.329(4) . ?
N22 C31 1.342(6) . ?
N22A C27 1.322(6) . ?
N22A C31A 1.351(10) . ?
N23 N24 1.353(2) . ?
N23 C26 1.298(3) . ?
N24 C32 1.351(3) . ?
N25 C32 1.354(3) . ?
N25 C34 1.460(3) . ?
N25 C36 1.460(3) . ?
C1 H1 0.9500 . ?
C1 C2 1.383(3) . ?
C2 H2 0.9500 . ?
C2 C3 1.386(3) . ?
C3 H3 0.9500 . ?
C3 C4 1.385(3) . ?
C4 H4 0.9500 . ?
C4 C5 1.391(3) . ?
C5 C6 1.474(3) . ?
C6 C7 1.494(3) . ?
C7 C8 1.386(3) . ?
C8 H8 0.9500 . ?
C8 C9 1.388(3) . ?
C9 H9 0.9500 . ?
C9 C10 1.379(3) . ?
C10 H10 0.9500 . ?
C10 C11 1.383(3) . ?
C11 H11 0.9500 . ?
C14 H14A 0.9800 . ?
C14 H14B 0.9800 . ?
C14 H14C 0.9800 . ?
C15 H15A 0.9900 . ?
C15 H15B 0.9900 . ?
C15 C16 1.513(3) . ?
C16 H16A 0.9800 . ?
C16 H16B 0.9800 . ?
C16 H16C 0.9800 . ?
C21 H21 0.9500 . ?
C21 C22 1.388(3) . ?
C22 H22 0.9500 . ?
C22 C23 1.382(3) . ?
C23 H23 0.9500 . ?
C23 C24 1.383(3) . ?
C24 H24 0.9500 . ?
C24 C25 1.398(3) . ?
C25 C26 1.472(3) . ?
C26 C27 1.493(3) . ?
C27 C28 1.367(5) . ?
C27 C28A 1.449(6) . ?
C28 H28 0.9500 . ?
C28 C29 1.383(8) . ?
C28A H28A 0.9500 . ?
C28A C29A 1.384(9) . ?
C29 H29 0.9500 . ?
C29 C30 1.372(17) . ?
C29A H29A 0.9500 . ?
C29A C30A 1.370(15) . ?
C30 H30 0.9500 . ?
C30 C31 1.386(16) . ?
C30A H30A 0.9500 . ?
C30A C31A 1.36(2) . ?
C31 H31 0.9500 . ?
C31A H31A 0.9500 . ?
C34 H34A 0.9900 . ?
C34 H34B 0.9900 . ?
C34 H34C 0.9900 . ?
C34 H34D 0.9900 . ?
C34 C35 1.462(8) . ?
C34 C35A 1.531(12) . ?
C35 H35A 0.9800 . ?
C35 H35B 0.9800 . ?
C35 H35C 0.9800 . ?
C35A H35D 0.9800 . ?
C35A H35E 0.9800 . ?
C35A H35F 0.9800 . ?
C36 H36A 0.9800 . ?
C36 H36B 0.9800 . ?
C36 H36C 0.9800 . ?

loop_
_geom_torsion_atom_site_label_1
_geom_torsion_atom_site_label_2
_geom_torsion_atom_site_label_3
_geom_torsion_atom_site_label_4
_geom_torsion
_geom_torsion_site_symmetry_1
_geom_torsion_site_symmetry_2
_geom_torsion_site_symmetry_3
_geom_torsion_site_symmetry_4
_geom_torsion_publ_flag
Zn1 S1 C12 N4 7.23(18) . . . . ?
Zn1 S1 C12 N5 -173.41(15) . . . . ?
Zn1 S21 C32 N24 7.1(2) . . . . ?
Zn1 S21 C32 N25 -174.08(18) . . . . ?
Zn1 N1 C1 C2 -178.41(16) . . . . ?
Zn1 N1 C5 C4 178.16(15) . . . . ?
Zn1 N1 C5 C6 -1.3(2) . . . . ?
Zn1 N3 N4 C12 2.1(2) . . . . ?
Zn1 N3 C6 C5 -9.7(2) . . . . ?
Zn1 N3 C6 C7 169.72(15) . . . . ?
Zn1 N21 C21 C22 177.33(16) . . . . ?
Zn1 N21 C25 C24 -178.23(16) . . . . ?
Zn1 N21 C25 C26 1.8(2) . . . . ?
Zn1 N23 N24 C32 3.1(3) . . . . ?
Zn1 N23 C26 C25 -4.7(3) . . . . ?
Zn1 N23 C26 C27 174.42(16) . . . . ?
N1 C1 C2 C3 0.6(3) . . . . ?
N1 C5 C6 N3 7.2(3) . . . . ?
N1 C5 C6 C7 -172.29(17) . . . . ?
N2 C7 C8 C9 -1.3(3) . . . . ?
N3 N4 C12 S1 -7.0(3) . . . . ?
N3 N4 C12 N5 173.64(16) . . . . ?
N3 C6 C7 N2 -121.2(2) . . . . ?
N3 C6 C7 C8 60.6(3) . . . . ?
N4 N3 C6 C5 179.74(16) . . . . ?
N4 N3 C6 C7 -0.8(3) . . . . ?
N21 C21 C22 C23 0.9(3) . . . . ?
N21 C25 C26 N23 1.8(3) . . . . ?
N21 C25 C26 C27 -177.41(18) . . . . ?
N22 C27 C28 C29 6.4(7) . . . . ?
N22A C27 C28A C29A 7.7(8) . . . . ?
N23 N24 C32 S21 -7.4(3) . . . . ?
N23 N24 C32 N25 173.71(19) . . . . ?
N23 C26 C27 N22 -114.7(3) . . . . ?
N23 C26 C27 N22A 110.5(4) . . . . ?
N23 C26 C27 C28 77.6(4) . . . . ?
N23 C26 C27 C28A -62.8(4) . . . . ?
N24 N23 C26 C25 -179.10(18) . . . . ?
N24 N23 C26 C27 0.1(3) . . . . ?
C1 N1 C5 C4 -0.1(3) . . . . ?
C1 N1 C5 C6 -179.50(18) . . . . ?
C1 C2 C3 C4 -0.3(3) . . . . ?
C2 C3 C4 C5 -0.2(3) . . . . ?
C3 C4 C5 N1 0.4(3) . . . . ?
C3 C4 C5 C6 179.78(19) . . . . ?
C4 C5 C6 N3 -172.26(19) . . . . ?
C4 C5 C6 C7 8.3(3) . . . . ?
C5 N1 C1 C2 -0.5(3) . . . . ?
C5 C6 C7 N2 58.2(3) . . . . ?
C5 C6 C7 C8 -120.0(2) . . . . ?
C6 N3 N4 C12 172.05(17) . . . . ?
C6 C7 C8 C9 176.73(19) . . . . ?
C7 N2 C11 C10 1.5(4) . . . . ?
C7 C8 C9 C10 1.2(3) . . . . ?
C8 C9 C10 C11 0.1(3) . . . . ?
C9 C10 C11 N2 -1.5(4) . . . . ?
C11 N2 C7 C6 -178.2(2) . . . . ?
C11 N2 C7 C8 0.0(3) . . . . ?
C12 N5 C15 C16 94.4(3) . . . . ?
C14 N5 C12 S1 171.14(16) . . . . ?
C14 N5 C12 N4 -9.4(3) . . . . ?
C14 N5 C15 C16 -82.6(3) . . . . ?
C15 N5 C12 S1 -5.7(3) . . . . ?
C15 N5 C12 N4 173.77(18) . . . . ?
C21 N21 C25 C24 0.2(3) . . . . ?
C21 N21 C25 C26 -179.74(19) . . . . ?
C21 C22 C23 C24 -0.2(3) . . . . ?
C22 C23 C24 C25 -0.4(3) . . . . ?
C23 C24 C25 N21 0.4(3) . . . . ?
C23 C24 C25 C26 -179.6(2) . . . . ?
C24 C25 C26 N23 -178.1(2) . . . . ?
C24 C25 C26 C27 2.7(3) . . . . ?
C25 N21 C21 C22 -0.9(3) . . . . ?
C25 C26 C27 N22 64.5(3) . . . . ?
C25 C26 C27 N22A -70.3(4) . . . . ?
C25 C26 C27 C28 -103.2(4) . . . . ?
C25 C26 C27 C28A 116.3(4) . . . . ?
C26 N23 N24 C32 177.2(2) . . . . ?
C26 C27 C28 C29 172.3(4) . . . . ?
C26 C27 C28A C29A -178.9(5) . . . . ?
C27 N22 C31 C30 5.7(13) . . . . ?
C27 N22A C31A C30A 2.3(16) . . . . ?
C27 C28 C29 C30 -3.5(13) . . . . ?
C27 C28A C29A C30A -3.6(16) . . . . ?
C28 C29 C30 C31 2(2) . . . . ?
C28A C29A C30A C31A -1(3) . . . . ?
C29 C30 C31 N22 -4(2) . . . . ?
C29A C30A C31A N22A 2(3) . . . . ?
C31 N22 C27 C26 -174.0(4) . . . . ?
C31 N22 C27 C28 -7.3(6) . . . . ?
C31A N22A C27 C26 179.4(5) . . . . ?
C31A N22A C27 C28A -7.0(8) . . . . ?
C32 N25 C34 C35 82.1(7) . . . . ?
C32 N25 C34 C35A 104.7(10) . . . . ?
C34 N25 C32 S21 -175.23(19) . . . . ?
C34 N25 C32 N24 3.7(3) . . . . ?
C36 N25 C32 S21 1.4(3) . . . . ?
C36 N25 C32 N24 -179.6(2) . . . . ?
C36 N25 C34 C35 -94.8(7) . . . . ?
C36 N25 C34 C35A -72.2(10) . . . . ?

loop_
_exptl_oxdiff_crystal_face_indexfrac_h
_exptl_oxdiff_crystal_face_indexfrac_k
_exptl_oxdiff_crystal_face_indexfrac_l
_exptl_oxdiff_crystal_face_x
_exptl_oxdiff_crystal_face_y
_exptl_oxdiff_crystal_face_z
-5.0041 1.0017 5.9990 0.8011 -0.5293 0.0841
-0.0007 0.0007 0.9999 0.0490 -0.0476 0.0885
5.0027 -1.0003 -3.9992 -0.7032 0.4340 0.0930
5.0005 -0.9981 -0.9994 -0.5564 0.2911 0.3586
4.9991 -0.9967 1.0004 -0.4585 0.1958 0.5357
-0.9968 0.9960 -5.0003 -0.1892 0.0748 -0.5123
-4.9968 1.9940 -5.0009 0.2052 -0.1486 -0.8650
-0.0006 1.0002 -0.0008 -0.0575 -0.1434 0.0248
0.0006 -1.0002 0.0008 0.0575 0.1434 -0.0248
-0.9948 -5.0038 -2.9958 0.2534 0.8401 -0.4840
-0.0019 -2.9970 5.0019 0.4171 0.1921 0.3683
-4.0001 -4.9998 5.0037 0.9840 0.3990 -0.0588
4.9975 3.0035 -0.0026 -0.7373 -0.3303 0.5463
3.9964 -0.9943 5.0001 -0.1497 -0.0148 0.7954
3.0038 -5.0008 -1.9961 -0.1495 0.8724 -0.0179
1.0057 -4.0039 -4.9965 -0.1279 0.8320 -0.4475
-3.0038 5.0008 1.9961 0.1495 -0.8724 0.0179
-1.0051 3.0037 4.9973 0.1854 -0.6885 0.4227
